data_2204228
loop_
_publ_author_name
'Graham Smith'
'Urs D. Wermuth'
'Peter C. Healy'

_publ_section_title
;
 Adenosinium 3,5-dinitrosalicylate
;
_journal_issue 9
_journal_name_full 'Acta Crystallographica Section E'
_journal_page_first o1573
_journal_page_last o1576
_journal_paper_doi 10.1107/S1600536804019920
_journal_volume 60
_journal_year 2004
_chemical_formula_iupac 'C10 H14 N5 O4 +, C7 H3 N2 O7 -'
_chemical_formula_moiety 'C10 H14 N5 O4 +, C7 H3 N2 O7 -'
_chemical_formula_sum 'C17 H17 N7 O11'
_chemical_formula_weight 495.38
_chemical_melting_point 487.9(7)
_chemical_name_common 'adenosinium 3,5-dinitrosalicylate'
_chemical_name_systematic
;
adenosinium 3,5-dinitrosalicylate
;
_space_group_IT_number 4
_symmetry_cell_setting monoclinic
_symmetry_space_group_name_Hall 'P 2yb'
_symmetry_space_group_name_H-M 'P 1 21 1'
_atom_sites_solution_hydrogens geom
_atom_sites_solution_primary direct
_atom_sites_solution_secondary difmap
_audit_creation_method 'SHELXL97 (Sheldrick, 1997)'
_cell_angle_alpha 90.00
_cell_angle_beta 92.321(10)
_cell_angle_gamma 90.00
_cell_formula_units_Z 2
_cell_length_a 15.297(2)
_cell_length_b 8.8543(14)
_cell_length_c 7.2805(8)
_cell_measurement_reflns_used 25
_cell_measurement_temperature 298(2)
_cell_measurement_theta_max 16.9
_cell_measurement_theta_min 12.5
_cell_volume 985.3(2)
_computing_cell_refinement
;
MSC/AFC Diffractometer Control Software
;
_computing_data_collection
;
MSC/AFC Diffractometer Control Software
(Molecular Structure Corporation, 1999)
;
_computing_data_reduction
;
TEXSAN for Windows (Molecular Structure Corporation, 1999)
;
_computing_molecular_graphics 'PLATON for Windows (Spek, 1999)'
_computing_publication_material 'PLATON for Windows'
_computing_structure_refinement 'SIR92 (Altomare, 1994)'
_computing_structure_solution 'SHELXS97 (Sheldrick, 1997)'
_diffrn_ambient_temperature 298(2)
_diffrn_measured_fraction_theta_full 1.000
_diffrn_measured_fraction_theta_max 1.000
_diffrn_measurement_device_type 'Rigaku AFC-7R'
_diffrn_measurement_method \w--2\q
_diffrn_radiation_monochromator graphite
_diffrn_radiation_source 'Rigaku rotating anode'
_diffrn_radiation_type MoK\a
_diffrn_radiation_wavelength 0.71069
_diffrn_reflns_av_R_equivalents 0.0178
_diffrn_reflns_av_sigmaI/netI 0.0445
_diffrn_reflns_limit_h_max 19
_diffrn_reflns_limit_h_min -8
_diffrn_reflns_limit_k_max 11
_diffrn_reflns_limit_k_min 0
_diffrn_reflns_limit_l_max 9
_diffrn_reflns_limit_l_min -9
_diffrn_reflns_number 2690
_diffrn_reflns_theta_full 27.49
_diffrn_reflns_theta_max 27.49
_diffrn_reflns_theta_min 2.66
_diffrn_standards_decay_% 0.0
_diffrn_standards_interval_time 150
_diffrn_standards_number 3
_exptl_absorpt_coefficient_mu 0.142
_exptl_absorpt_correction_T_max 0.995
_exptl_absorpt_correction_T_min 0.945
_exptl_absorpt_correction_type psi-scan
_exptl_absorpt_process_details
;
(TEXSAN for Windows; Molecular Structure Corporation, 1999)
;
_exptl_crystal_colour 'pale yellow'
_exptl_crystal_density_diffrn 1.670
_exptl_crystal_density_method 'not measured'
_exptl_crystal_description plate
_exptl_crystal_F_000 512
_exptl_crystal_size_max 0.40
_exptl_crystal_size_mid 0.35
_exptl_crystal_size_min 0.03
_refine_diff_density_max 0.202
_refine_diff_density_min -0.235
_refine_ls_extinction_coef 0.013(3)
_refine_ls_extinction_expression Fc^*^=kFc[1+0.001xFc^2^\l^3^/sin(2\q)]^-1/4^
_refine_ls_extinction_method SHELXL97
_refine_ls_goodness_of_fit_ref 0.880
_refine_ls_hydrogen_treatment noref
_refine_ls_matrix_type full
_refine_ls_number_parameters 317
_refine_ls_number_reflns 2406
_refine_ls_number_restraints 1
_refine_ls_restrained_S_all 0.880
_refine_ls_R_factor_all 0.0587
_refine_ls_R_factor_gt 0.0365
_refine_ls_shift/su_max 0.003
_refine_ls_shift/su_mean 0.000
_refine_ls_structure_factor_coef Fsqd
_refine_ls_weighting_details 'calc w = 1/[\s^2^(Fo^2^)+(0.1P)^2^+2.5029P] where P = (Fo^2^+2Fc^2^)/3'
_refine_ls_weighting_scheme calc
_refine_ls_wR_factor_gt 0.0931
_refine_ls_wR_factor_ref 0.1216
_reflns_number_gt 1873
_reflns_number_total 2406
_reflns_threshold_expression I>2\s(I)
_cod_data_source_file su6130.cif
_cod_data_source_block I
_cod_depositor_comments
;
The following automatic conversions were performed:

'_chemical_melting_point' value '487.2--488.5' was changed to
'487.9(7)' - the average value was taken and precision was estimated.

Automatic conversion script
Id: cif_fix_values 1646 2011-03-28 12:23:43Z adriana 

The following automatic conversions were performed:

'_chemical_melting_point' value '487.2--488.5' was changed to
'487.9(7)' - the average value was taken and precision was estimated.

Automatic conversion script
Id: cif_fix_values 1715 2011-07-08 13:25:40Z adriana 
;
_cod_original_sg_symbol_H-M 'P 21'
_cod_database_code 2204228
_cod_database_fobs_code 2204228

loop_
_symmetry_equiv_pos_as_xyz
'x, y, z'
'-x, y+1/2, -z'

loop_
_atom_site_aniso_label
_atom_site_aniso_U_11
_atom_site_aniso_U_22
_atom_site_aniso_U_33
_atom_site_aniso_U_12
_atom_site_aniso_U_13
_atom_site_aniso_U_23
O2 0.0298(14) 0.0317(15) 0.072(2) -0.0026(12) -0.0143(13) 0.0037(15)
O3A 0.0529(19) 0.0355(17) 0.070(2) -0.0073(15) -0.0059(16) 0.0095(16)
O3B 0.0544(19) 0.0373(17) 0.062(2) 0.0159(16) -0.0127(16) -0.0100(16)
O5A 0.0405(16) 0.049(2) 0.082(2) 0.0012(16) -0.0312(17) -0.0012(18)
O5B 0.0396(16) 0.056(2) 0.0559(18) -0.0174(16) 0.0034(14) 0.0052(17)
O7A 0.0332(14) 0.0321(15) 0.0603(19) 0.0047(12) -0.0028(13) 0.0084(14)
O7B 0.0291(14) 0.0352(16) 0.082(2) 0.0028(13) -0.0187(14) 0.0063(17)
N3 0.0424(18) 0.0295(18) 0.0408(18) 0.0044(15) -0.0128(15) -0.0019(15)
N5 0.0273(15) 0.040(2) 0.0463(19) -0.0027(15) -0.0022(13) -0.0101(16)
C1 0.0244(16) 0.0275(18) 0.0305(17) 0.0008(14) -0.0022(13) 0.0004(14)
C2 0.0258(17) 0.0282(19) 0.039(2) 0.0002(15) -0.0052(14) -0.0009(15)
C3 0.0362(19) 0.0261(19) 0.0327(18) 0.0012(15) -0.0041(15) -0.0019(15)
C4 0.0275(17) 0.036(2) 0.037(2) 0.0072(16) -0.0050(15) -0.0006(16)
C5 0.0239(16) 0.035(2) 0.0316(18) -0.0004(15) -0.0017(14) -0.0027(16)
C6 0.0284(17) 0.0265(18) 0.0332(18) -0.0021(14) -0.0033(14) 0.0007(15)
C7 0.0265(17) 0.029(2) 0.041(2) 0.0044(15) -0.0029(14) 0.0025(16)
O21 0.0350(13) 0.0297(14) 0.0437(15) 0.0050(12) 0.0047(12) 0.0019(12)
O31 0.0592(18) 0.0221(14) 0.0441(15) 0.0053(14) -0.0022(13) 0.0014(13)
O41 0.0267(12) 0.0295(13) 0.0398(14) -0.0051(11) 0.0026(10) -0.0076(12)
O51 0.0490(17) 0.0401(18) 0.0561(18) 0.0072(15) -0.0186(14) 0.0025(15)
N12 0.0241(14) 0.0270(16) 0.0528(19) -0.0031(13) -0.0063(13) -0.0015(15)
N32 0.0261(15) 0.0299(17) 0.051(2) 0.0011(13) -0.0073(13) 0.0040(15)
N62 0.0280(16) 0.0289(17) 0.060(2) -0.0053(14) -0.0111(15) -0.0030(16)
N72 0.0269(14) 0.0246(15) 0.0388(16) 0.0020(13) -0.0075(12) -0.0024(13)
N92 0.0240(14) 0.0221(14) 0.0391(16) 0.0011(12) -0.0025(12) -0.0015(13)
C11 0.0241(15) 0.0246(17) 0.0339(17) 0.0013(14) -0.0027(13) -0.0006(15)
C21 0.0284(17) 0.0241(17) 0.0327(17) 0.0029(15) -0.0020(13) 0.0014(15)
C22 0.0272(18) 0.0280(19) 0.057(2) 0.0040(16) -0.0078(16) 0.0013(18)
C31 0.0311(17) 0.0235(17) 0.0367(18) -0.0055(14) -0.0056(14) -0.0038(15)
C41 0.0282(17) 0.0240(17) 0.0407(19) -0.0071(15) 0.0012(14) 0.0005(16)
C42 0.0237(15) 0.0260(18) 0.0336(17) 0.0011(14) -0.0009(13) -0.0027(14)
C51 0.0281(19) 0.037(2) 0.063(3) -0.0012(17) -0.0074(17) -0.002(2)
C52 0.0249(16) 0.0237(18) 0.0380(18) -0.0006(14) -0.0001(14) -0.0018(15)
C62 0.0264(17) 0.0233(18) 0.0364(18) -0.0001(14) -0.0014(14) -0.0043(15)
C82 0.0268(17) 0.0275(18) 0.041(2) 0.0029(15) -0.0049(14) 0.0008(16)

loop_
_atom_site_label
_atom_site_fract_x
_atom_site_fract_y
_atom_site_fract_z
_atom_site_U_iso_or_equiv
_atom_site_thermal_displace_type
_atom_site_occupancy
_atom_site_type_symbol
O2 0.60981(18) 0.1756(4) 0.3497(5) 0.0449(10) Uani 1.000 O
O3A 0.6826(2) -0.0660(4) 0.5133(5) 0.0530(11) Uani 1.000 O
O3B 0.8175(2) -0.0836(4) 0.4380(5) 0.0516(11) Uani 1.000 O
O5A 0.9774(2) 0.3746(4) 0.6546(5) 0.0581(11) Uani 1.000 O
O5B 0.9495(2) 0.5597(4) 0.4672(4) 0.0505(10) Uani 1.000 O
O7A 0.62995(19) 0.6321(3) 0.2930(5) 0.0420(9) Uani 1.000 O
O7B 0.54980(18) 0.4236(4) 0.2720(5) 0.0493(10) Uani 1.000 O
N3 0.7517(2) -0.0119(4) 0.4699(5) 0.0380(10) Uani 1.000 N
N5 0.9304(2) 0.4413(4) 0.5402(5) 0.0380(10) Uani 1.000 N
C1 0.6965(2) 0.3985(4) 0.3833(5) 0.0276(10) Uani 1.000 C
C2 0.6854(2) 0.2404(5) 0.3972(5) 0.0312(11) Uani 1.000 C
C3 0.7581(3) 0.1533(4) 0.4576(5) 0.0318(11) Uani 1.000 C
C4 0.8377(3) 0.2184(5) 0.5037(5) 0.0337(11) Uani 1.000 C
C5 0.8454(2) 0.3730(5) 0.4892(5) 0.0302(10) Uani 1.000 C
C6 0.7761(2) 0.4645(4) 0.4297(5) 0.0295(10) Uani 1.000 C
C7 0.6208(2) 0.4938(5) 0.3118(6) 0.0323(11) Uani 1.000 C
O21 0.70934(18) 0.8539(3) 1.0866(4) 0.0360(8) Uani 1.000 O
O31 0.8179(2) 1.0044(3) 0.8598(4) 0.0419(9) Uani 1.000 O
O41 0.84577(16) 0.6698(3) 0.7672(4) 0.0320(8) Uani 1.000 O
O51 0.9662(2) 0.6129(4) 1.0694(5) 0.0490(10) Uani 1.000 O
N12 0.5273(2) 0.2793(4) 0.7750(5) 0.0348(10) Uani 1.000 N
N32 0.5874(2) 0.5264(4) 0.7650(5) 0.0359(10) Uani 1.000 N
N62 0.5965(2) 0.0651(4) 0.8899(5) 0.0393(10) Uani 1.000 N
N72 0.75235(19) 0.2820(4) 0.9702(4) 0.0303(9) Uani 1.000 N
N92 0.73744(19) 0.5268(4) 0.8934(4) 0.0285(8) Uani 1.000 N
C11 0.7654(2) 0.6817(4) 0.8549(5) 0.0276(9) Uani 1.000 C
C21 0.7839(2) 0.7775(4) 1.0275(5) 0.0285(10) Uani 1.000 C
C22 0.5248(2) 0.4296(5) 0.7334(6) 0.0377(11) Uani 1.000 C
C31 0.8551(2) 0.8849(4) 0.9644(5) 0.0306(10) Uani 1.000 C
C41 0.9063(2) 0.7848(4) 0.8354(5) 0.0310(10) Uani 1.000 C
C42 0.6591(2) 0.4599(4) 0.8464(5) 0.0278(10) Uani 1.000 C
C51 0.9868(3) 0.7075(5) 0.9208(7) 0.0429(14) Uani 1.000 C
C52 0.6693(2) 0.3099(4) 0.8945(5) 0.0289(10) Uani 1.000 C
C62 0.5992(2) 0.2097(4) 0.8555(5) 0.0288(10) Uani 1.000 C
C82 0.7898(2) 0.4153(5) 0.9659(6) 0.0319(11) Uani 1.000 C
H2 0.568400 0.250100 0.328000 0.0330 Uiso 1.000 H
H4 0.885900 0.157900 0.546000 0.0400 Uiso 1.000 H
H6 0.783800 0.571500 0.417800 0.0340 Uiso 1.000 H
H11 0.723100 0.731000 0.775300 0.0330 Uiso 1.000 H
H12 0.479500 0.221500 0.751400 0.0330 Uiso 1.000 H
H21 0.807500 0.713800 1.123300 0.0340 Uiso 1.000 H
H21A 0.689600 0.789700 1.173100 0.0330 Uiso 1.000 H
H22 0.471300 0.468100 0.676900 0.0450 Uiso 1.000 H
H31 0.891300 0.920600 1.065600 0.0350 Uiso 1.000 H
H31A 0.808700 1.090900 0.929000 0.0330 Uiso 1.000 H
H41 0.923100 0.844900 0.733800 0.0370 Uiso 1.000 H
H51A 1.028000 0.782700 0.963100 0.0540 Uiso 1.000 H
H51B 1.013900 0.648000 0.829000 0.0540 Uiso 1.000 H
H51C 0.983800 0.649000 1.164000 0.0330 Uiso 1.000 H
H62A 0.642600 0.026000 0.936100 0.0330 Uiso 1.000 H
H62B 0.553200 0.007600 0.846600 0.0330 Uiso 1.000 H
H82 0.849500 0.432800 1.010400 0.0380 Uiso 1.000 H

loop_
_atom_type_symbol
_atom_type_description
_atom_type_scat_dispersion_real
_atom_type_scat_dispersion_imag
_atom_type_scat_source
C C 0.0033 0.0016 'International Tables Vol C Tables 4.2.6.8 and 6.1.1.4'
H H 0.0000 0.0000 'International Tables Vol C Tables 4.2.6.8 and 6.1.1.4'
N N 0.0061 0.0033 'International Tables Vol C Tables 4.2.6.8 and 6.1.1.4'
O O 0.0106 0.0060 'International Tables Vol C Tables 4.2.6.8 and 6.1.1.4'

loop_
_geom_angle_atom_site_label_1
_geom_angle_atom_site_label_2
_geom_angle_atom_site_label_3
_geom_angle
_geom_angle_publ_flag
C2 O2 H2 108.71 no
C11 O41 C41 110.4(3) no
C21 O21 H21A 101.96 no
C31 O31 H31A 113.07 no
C51 O51 H51C 110.00 no
O3B N3 C3 116.7(3) no
O3A N3 C3 118.0(3) no
O3A N3 O3B 125.3(4) no
O5B N5 C5 118.1(3) no
O5A N5 O5B 124.5(3) no
O5A N5 C5 117.5(3) no
C22 N12 C62 123.2(3) no
C22 N32 C42 111.6(3) no
C52 N72 C82 102.9(3) no
C11 N92 C82 125.4(3) no
C11 N92 C42 128.0(3) no
C42 N92 C82 106.1(3) no
O21 C21 C11 113.0(3) no
N12 C22 N32 126.2(3) no
O31 C31 C21 110.6(3) no
O31 C31 C41 108.0(3) no
C21 C31 C41 102.3(3) no
O41 C41 C31 106.3(2) no
O41 C41 C51 108.6(3) no
C31 C41 C51 115.9(3) no
N32 C42 N92 127.2(3) no
N32 C42 C52 127.4(3) no
N92 C42 C52 105.3(3) no
O51 C51 C41 112.2(4) no
N72 C52 C62 130.1(3) no
C42 C52 C62 118.4(3) no
N72 C52 C42 111.4(3) no
N12 C62 N62 119.4(3) no
N62 C62 C52 127.4(3) no
N12 C62 C52 113.1(3) no
N72 C82 N92 114.2(3) no
O41 C11 H11 109.89 no
N92 C11 H11 110.31 no
C21 C11 H11 110.00 no
O21 C21 H21 110.30 no
C11 C21 H21 108.86 no
C31 C21 H21 109.46 no
N12 C22 H22 117.09 no
N32 C22 H22 116.72 no
O31 C31 H31 112.09 no
C21 C31 H31 111.76 no
C41 C31 H31 111.67 no
O41 C41 H41 108.31 no
C31 C41 H41 108.25 no
C51 C41 H41 109.20 no
O51 C51 H51A 109.24 no
O51 C51 H51B 108.91 no
C41 C51 H51A 109.26 no
C41 C51 H51B 109.18 no
H51A C51 H51B 107.96 no
N72 C82 H82 122.82 no
N92 C82 H82 122.98 no

loop_
_geom_bond_atom_site_label_1
_geom_bond_atom_site_label_2
_geom_bond_distance
_geom_bond_publ_flag
O2 C2 1.324(5) no
O3A N3 1.214(5) no
O3B N3 1.220(5) no
O5A N5 1.229(5) no
O5B N5 1.216(5) no
O7A C7 1.241(5) no
O7B C7 1.275(5) no
O2 H2 0.9237 no
O21 C21 1.408(4) no
O31 C31 1.410(4) no
O41 C11 1.412(4) no
O41 C41 1.450(4) no
O51 C51 1.414(6) no
O21 H21A 0.9090 no
O31 H31A 0.9306 no
O51 H51C 0.7962 no
N3 C3 1.469(5) no
N5 C5 1.468(5) no
N12 C62 1.371(5) no
N12 C22 1.365(6) no
N32 C42 1.359(5) no
N32 C22 1.299(5) no
N62 C62 1.306(5) no
N72 C52 1.386(4) no
N72 C82 1.313(5) no
N92 C42 1.368(4) no
N92 C82 1.364(5) no
N92 C11 1.467(5) no
N12 H12 0.9033 no
N62 H62B 0.8834 no
N62 H62A 0.8433 no
C1 C2 1.414(6) no
C1 C7 1.508(5) no
C1 C6 1.380(5) no
C2 C3 1.409(6) no
C3 C4 1.376(6) no
C4 C5 1.378(6) no
C5 C6 1.389(5) no
C4 H4 0.9524 no
C6 H6 0.9591 no
C11 C21 1.533(5) no
C21 C31 1.530(5) no
C31 C41 1.530(5) no
C41 C51 1.520(6) no
C42 C52 1.381(5) no
C52 C62 1.412(5) no
C11 H11 0.9564 no
C21 H21 0.9563 no
C22 H22 0.9633 no
C31 H31 0.9573 no
C41 H41 0.9549 no
C51 H51A 0.9590 no
C51 H51B 0.9584 no
C82 H82 0.9690 no

loop_
_geom_hbond_atom_site_label_D
_geom_hbond_atom_site_label_H
_geom_hbond_atom_site_label_A
_geom_hbond_site_symmetry_A
_geom_hbond_distance_DH
_geom_hbond_distance_HA
_geom_hbond_distance_DA
_geom_hbond_angle_DHA
_geom_hbond_publ_flag
O2 H2 O7B . 0.92 1.61 2.438(5) 147 yes
N12 H12 O7A 2_646 0.90 1.87 2.763(4) 170 yes
N62 H62B O7B 2_646 0.88 1.92 2.785(5) 167 yes
O21 H21A O7A 1_556 0.91 1.90 2.782(4) 163 yes
O51 H51C O5B 1_556 0.80 2.42 2.955(5) 125 yes
O31 H31A N72 1_565 0.93 1.93 2.785(4) 152 yes
O51 H51C O5A 2_757 0.80 2.45 3.164(5) 149 yes
N62 H62A O21 1_545 0.84 2.12 2.886(4) 152 yes
C22 H22 O2 2_656 0.96 2.22 3.041(5) 142 yes
C82 H82 O51 . 0.97 2.42 3.278(5) 148 yes

loop_
_geom_torsion_atom_site_label_1
_geom_torsion_atom_site_label_2
_geom_torsion_atom_site_label_3
_geom_torsion_atom_site_label_4
_geom_torsion
_geom_torsion_publ_flag
C41 O41 C11 C21 -17.4(4) no
C11 O41 C41 C31 -5.4(4) no
C41 O41 C11 N92 -139.1(3) no
C11 O41 C41 C51 119.9(3) no
O3B N3 C3 C4 -32.0(5) no
O3A N3 C3 C2 -34.3(5) no
O3B N3 C3 C2 146.8(4) no
O3A N3 C3 C4 146.9(4) no
O5A N5 C5 C4 -27.6(5) no
O5A N5 C5 C6 152.0(4) no
O5B N5 C5 C4 152.6(4) no
O5B N5 C5 C6 -27.8(5) no
C62 N12 C22 N32 -1.0(7) no
C22 N12 C62 C52 1.4(5) no
C22 N12 C62 N62 -179.6(4) no
C42 N32 C22 N12 0.4(6) no
C22 N32 C42 C52 -0.2(6) no
C22 N32 C42 N92 177.8(4) no
C82 N72 C52 C62 177.2(4) no
C52 N72 C82 N92 0.0(4) no
C82 N72 C52 C42 0.1(4) no
C11 N92 C42 C52 173.1(3) no
C82 N92 C11 C21 -71.4(4) no
C11 N92 C42 N32 -5.3(6) no
C42 N92 C11 C21 116.9(4) no
C82 N92 C42 N32 -178.3(4) no
C42 N92 C11 O41 -126.6(3) no
C82 N92 C42 C52 0.1(4) no
C11 N92 C82 N72 -173.3(3) no
C42 N92 C82 N72 0.0(4) no
C82 N92 C11 O41 45.2(5) no
C6 C1 C2 O2 -178.7(4) no
C6 C1 C2 C3 -0.7(5) no
C6 C1 C7 O7A 0.6(6) no
C6 C1 C7 O7B 179.9(5) no
C2 C1 C7 O7A -177.7(4) no
C2 C1 C6 C5 0.4(5) no
C7 C1 C2 O2 -0.4(5) no
C7 C1 C2 C3 177.6(3) no
C7 C1 C6 C5 -177.8(3) no
C2 C1 C7 O7B 1.6(5) no
O2 C2 C3 C4 178.6(4) no
O2 C2 C3 N3 -0.2(6) no
C1 C2 C3 N3 -178.2(3) no
C1 C2 C3 C4 0.6(5) no
N3 C3 C4 C5 178.6(3) no
C2 C3 C4 C5 -0.1(6) no
C3 C4 C5 C6 -0.1(6) no
C3 C4 C5 N5 179.5(4) no
C4 C5 C6 C1 0.0(6) no
N5 C5 C6 C1 -179.6(3) no
N92 C11 C21 O21 -89.0(3) no
O41 C11 C21 C31 32.8(3) no
O41 C11 C21 O21 154.2(3) no
N92 C11 C21 C31 149.5(3) no
O21 C21 C31 O31 -41.5(4) no
O21 C21 C31 C41 -156.3(3) no
C11 C21 C31 C41 -34.7(3) no
C11 C21 C31 O31 80.1(3) no
O31 C31 C41 C51 148.1(3) no
O31 C31 C41 O41 -91.1(3) no
C21 C31 C41 O41 25.6(3) no
C21 C31 C41 C51 -95.2(3) no
O41 C41 C51 O51 -60.4(4) no
C31 C41 C51 O51 59.2(5) no
N92 C42 C52 C62 -177.6(3) no
N92 C42 C52 N72 -0.1(4) no
N32 C42 C52 N72 178.3(4) no
N32 C42 C52 C62 0.7(6) no
N72 C52 C62 N62 2.8(7) no
C42 C52 C62 N12 -1.2(5) no
C42 C52 C62 N62 179.9(5) no
N72 C52 C62 N12 -178.2(4) no

loop_
_cod_related_entry_id
_cod_related_entry_database
_cod_related_entry_code
1 ChemSpider 21174030
